data_7221869
loop_
_publ_author_name
'Prasad, Komal'
'Haldar, Ritesh'
'Maji, Tapas Kumar'

_publ_section_title
;
 Rational design of a pyrene based luminescent porous supramolecular
 framework: excimer emission and energy transfer
;
_journal_name_full 'RSC Adv.'
_journal_paper_doi 10.1039/C5RA14267A
_journal_year 2015
_chemical_formula_sum 'C50 H34 N2 O10 Zn'
_chemical_formula_weight 888.16
_chemical_name_systematic
;
 ?
;
_space_group_IT_number 15
_symmetry_cell_setting monoclinic
_symmetry_space_group_name_Hall '-C 2yc'
_symmetry_space_group_name_H-M 'C 1 2/c 1'
_atom_sites_solution_hydrogens geom
_atom_sites_solution_primary direct
_atom_sites_solution_secondary difmap
_audit_creation_method SHELXL-97
_audit_update_record
;
2014-02-19 deposited with the CCDC.
2015-08-24 downloaded from the CCDC.
;
_cell_angle_alpha 90.000(5)
_cell_angle_beta 90.170(5)
_cell_angle_gamma 90.000(5)
_cell_formula_units_Z 4
_cell_length_a 30.904(5)
_cell_length_b 16.245(5)
_cell_length_c 8.387(5)
_cell_measurement_temperature 293(2)
_cell_volume 4211(3)
_computing_cell_refinement SMART
_computing_data_collection 'SMART (Bruker,2000)'
_computing_data_reduction 'SAINT (Bruker,2000)'
_computing_molecular_graphics 'Mercury 1.4.1'
_computing_publication_material 'PLATON (Spek, 2003)'
_computing_structure_refinement 'SHELXL-97 (Sheldrick, 2008)'
_computing_structure_solution 'SIR-92 (Altomare et al. 1994)'
_diffrn_ambient_temperature 293(2)
_diffrn_measured_fraction_theta_full 0.970
_diffrn_measured_fraction_theta_max 0.970
_diffrn_radiation_monochromator graphite
_diffrn_radiation_source 'fine-focus sealed tube'
_diffrn_radiation_type MoK\a
_diffrn_radiation_wavelength 0.71073
_diffrn_reflns_av_R_equivalents 0.0896
_diffrn_reflns_av_sigmaI/netI 0.0949
_diffrn_reflns_limit_h_max 41
_diffrn_reflns_limit_h_min -41
_diffrn_reflns_limit_k_max 21
_diffrn_reflns_limit_k_min -21
_diffrn_reflns_limit_l_max 11
_diffrn_reflns_limit_l_min -11
_diffrn_reflns_number 24178
_diffrn_reflns_theta_full 28.38
_diffrn_reflns_theta_max 28.38
_diffrn_reflns_theta_min 2.64
_exptl_absorpt_coefficient_mu 0.648
_exptl_absorpt_correction_T_max 0.9683
_exptl_absorpt_correction_T_min 0.8813
_exptl_absorpt_correction_type empirical
_exptl_absorpt_process_details SADABS
_exptl_crystal_colour yellow
_exptl_crystal_density_diffrn 1.401
_exptl_crystal_density_method 'not measured'
_exptl_crystal_description rectangular
_exptl_crystal_F_000 1832
_exptl_crystal_size_max 0.20
_exptl_crystal_size_mid 0.08
_exptl_crystal_size_min 0.05
_refine_diff_density_max 0.928
_refine_diff_density_min -0.381
_refine_diff_density_rms 0.069
_refine_ls_extinction_method none
_refine_ls_goodness_of_fit_ref 0.853
_refine_ls_hydrogen_treatment noref
_refine_ls_matrix_type full
_refine_ls_number_parameters 294
_refine_ls_number_reflns 5111
_refine_ls_number_restraints 0
_refine_ls_restrained_S_all 0.853
_refine_ls_R_factor_all 0.1156
_refine_ls_R_factor_gt 0.0571
_refine_ls_shift/su_max 0.018
_refine_ls_shift/su_mean 0.001
_refine_ls_structure_factor_coef Fsqd
_refine_ls_weighting_details 'calc w=1/[\s^2^(Fo^2^)+(0.0917P)^2^+0.0000P] where P=(Fo^2^+2Fc^2^)/3'
_refine_ls_weighting_scheme calc
_refine_ls_wR_factor_gt 0.1479
_refine_ls_wR_factor_ref 0.1680
_reflns_number_gt 2529
_reflns_number_total 5111
_reflns_threshold_expression >2\s(I)
_cod_data_source_file c5ra14267a2.cif
_cod_data_source_block compound2
_cod_original_sg_symbol_H-M C2/c
_cod_database_code 7221869

loop_
_symmetry_equiv_pos_as_xyz
'x, y, z'
'-x, y, -z+1/2'
'x+1/2, y+1/2, z'
'-x+1/2, y+1/2, -z+1/2'
'-x, -y, -z'
'x, -y, z-1/2'
'-x+1/2, -y+1/2, -z'
'x+1/2, -y+1/2, z-1/2'

loop_
_atom_site_label
_atom_site_type_symbol
_atom_site_fract_x
_atom_site_fract_y
_atom_site_fract_z
_atom_site_U_iso_or_equiv
_atom_site_adp_type
_atom_site_occupancy
_atom_site_symmetry_multiplicity
_atom_site_calc_flag
_atom_site_refinement_flags
_atom_site_attached_hydrogens
C1 C 0.06139(12) 0.2714(2) 0.3849(4) 0.0540(9) Uani 1 1 d . 0
C2 C 0.09317(11) 0.3068(2) 0.5052(4) 0.0537(8) Uani 1 1 d . 0
H2A H 0.0822 0.3593 0.5425 0.064 Uiso 1 1 calc R 0
H2B H 0.0947 0.2701 0.5962 0.064 Uiso 1 1 calc R 0
C3 C 0.13839(11) 0.3196(2) 0.4410(4) 0.0535(8) Uani 1 1 d . 0
H3A H 0.1370 0.3580 0.3527 0.064 Uiso 1 1 calc R 0
H3B H 0.1560 0.3445 0.5238 0.064 Uiso 1 1 calc R 0
C4 C 0.16050(11) 0.24183(19) 0.3848(4) 0.0452(7) Uani 1 1 d . 0
C5 C 0.20462(10) 0.24801(18) 0.3133(3) 0.0416(7) Uani 1 1 d . 0
C6 C 0.27230(10) 0.32415(18) 0.3029(4) 0.0444(8) Uani 1 1 d . 0
H6 H 0.2880 0.3707 0.3316 0.053 Uiso 1 1 calc R 0
C7 C 0.22957(11) 0.31696(18) 0.3494(4) 0.0440(7) Uani 1 1 d . 0
H7 H 0.2170 0.3597 0.4068 0.053 Uiso 1 1 calc R 0
C8 C 0.29192(10) 0.26302(18) 0.2144(3) 0.0406(7) Uani 1 1 d . 0
C9 C 0.26672(10) 0.19347(17) 0.1673(3) 0.0391(7) Uani 1 1 d . 0
C10 C 0.28648(10) 0.13215(18) 0.0693(3) 0.0418(7) Uani 1 1 d . 0
C11 C 0.26152(10) 0.06366(18) 0.0150(3) 0.0430(7) Uani 1 1 d . 0
C12 C 0.21749(11) 0.05902(18) 0.0605(4) 0.0465(8) Uani 1 1 d . 0
H12 H 0.2008 0.0157 0.0219 0.056 Uiso 1 1 calc R 0
C13 C 0.19885(10) 0.11474(18) 0.1573(4) 0.0434(7) Uani 1 1 d . 0
H13 H 0.1701 0.1077 0.1871 0.052 Uiso 1 1 calc R 0
C14 C 0.28124(13) 0.00494(19) -0.0841(4) 0.0522(9) Uani 1 1 d . 0
H14 H 0.2651 -0.0390 -0.1232 0.063 Uiso 1 1 calc R 0
C15 C 0.32454(13) 0.0119(2) -0.1240(4) 0.0583(9) Uani 1 1 d . 0
H15 H 0.3371 -0.0272 -0.1902 0.070 Uiso 1 1 calc R 0
C16 C 0.34923(12) 0.0763(2) -0.0666(4) 0.0545(9) Uani 1 1 d . 0
H16 H 0.3785 0.0787 -0.0912 0.065 Uiso 1 1 calc R 0
C17 C 0.33101(11) 0.13768(19) 0.0271(4) 0.0458(8) Uani 1 1 d . 0
C18 C 0.35555(11) 0.2077(2) 0.0813(4) 0.0500(8) Uani 1 1 d . 0
H18 H 0.3847 0.2120 0.0557 0.060 Uiso 1 1 calc R 0
C19 C 0.33670(11) 0.2667(2) 0.1682(4) 0.0487(8) Uani 1 1 d . 0
H19 H 0.3532 0.3118 0.1999 0.058 Uiso 1 1 calc R 0
C20 C -0.07267(11) 0.0969(3) 0.4190(4) 0.0616(10) Uani 1 1 d . 0
H20 H -0.0840 0.1486 0.4414 0.074 Uiso 1 1 calc R 0
C021 C 0.22283(9) 0.18576(17) 0.2161(3) 0.0381(7) Uani 1 1 d . 0
C21 C -0.09381(12) 0.0271(3) 0.4756(5) 0.0695(11) Uani 1 1 d . 0
H21 H -0.1191 0.0319 0.5348 0.083 Uiso 1 1 calc R 0
C22 C -0.07665(13) -0.0486(3) 0.4425(5) 0.0683(11) Uani 1 1 d . 0
H22 H -0.0902 -0.0959 0.4799 0.082 Uiso 1 1 calc R 0
C23 C -0.03941(12) -0.0546(3) 0.3539(4) 0.0601(9) Uani 1 1 d . 0
H23 H -0.0274 -0.1058 0.3310 0.072 Uiso 1 1 calc R 0
C24 C -0.02008(10) 0.0170(2) 0.2994(4) 0.0489(8) Uani 1 1 d . 0
N1 N -0.03653(8) 0.09102(18) 0.3331(3) 0.0506(7) Uani 1 1 d . 0
O1 O 0.02833(8) 0.23401(16) 0.4436(3) 0.0615(7) Uani 1 1 d . 0
O2 O 0.06643(9) 0.27828(18) 0.2407(3) 0.0705(7) Uani 1 1 d . 0
O1W O 0.0266(3) 0.2569(6) 0.8013(8) 0.121(3) Uani 0.50 1 d P 2
O3 O 0.14289(8) 0.17530(14) 0.4060(3) 0.0610(7) Uani 1 1 d . 0
O2W O 0.0334(3) 0.4375(6) 1.1198(12) 0.151(4) Uani 0.50 1 d P 2
Zn1 Zn 0.0000 0.19056(4) 0.2500 0.0540(2) Uani 1 2 d S 0
O3W O 0.0517(4) 0.4535(12) 0.8417(19) 0.452(10) Uani 1 1 d . 2

loop_
_atom_site_aniso_label
_atom_site_aniso_U_11
_atom_site_aniso_U_22
_atom_site_aniso_U_33
_atom_site_aniso_U_23
_atom_site_aniso_U_13
_atom_site_aniso_U_12
C1 0.052(2) 0.055(2) 0.055(2) -0.0061(16) -0.0153(17) 0.0108(17)
C2 0.054(2) 0.065(2) 0.0423(18) -0.0005(16) -0.0066(15) -0.0049(17)
C3 0.058(2) 0.056(2) 0.0468(19) -0.0030(15) -0.0032(16) -0.0132(16)
C4 0.0508(18) 0.0480(18) 0.0366(16) 0.0024(13) -0.0113(14) -0.0099(15)
C5 0.0503(18) 0.0397(16) 0.0346(15) 0.0093(12) -0.0127(13) -0.0080(13)
C6 0.0507(18) 0.0416(17) 0.0410(17) 0.0038(13) -0.0137(14) -0.0138(14)
C7 0.0553(19) 0.0417(16) 0.0349(16) 0.0025(13) -0.0114(14) -0.0065(14)
C8 0.0490(17) 0.0404(16) 0.0325(15) 0.0116(12) -0.0131(13) -0.0092(13)
C9 0.0493(17) 0.0376(15) 0.0304(14) 0.0092(12) -0.0153(13) -0.0054(13)
C10 0.0521(18) 0.0404(16) 0.0327(15) 0.0081(12) -0.0131(13) -0.0034(14)
C11 0.0587(19) 0.0379(15) 0.0324(15) 0.0065(13) -0.0152(14) -0.0025(14)
C12 0.059(2) 0.0351(15) 0.0456(17) 0.0041(14) -0.0226(15) -0.0098(14)
C13 0.0453(16) 0.0411(16) 0.0435(17) 0.0086(14) -0.0135(14) -0.0091(14)
C14 0.072(2) 0.0429(18) 0.0412(18) 0.0048(14) -0.0147(17) -0.0041(16)
C15 0.075(3) 0.053(2) 0.046(2) 0.0051(16) -0.0058(19) 0.0088(18)
C16 0.062(2) 0.059(2) 0.0424(18) 0.0081(16) -0.0085(16) 0.0066(17)
C17 0.0569(19) 0.0458(18) 0.0348(16) 0.0108(14) -0.0116(14) -0.0032(15)
C18 0.0453(18) 0.062(2) 0.0429(18) 0.0137(16) -0.0096(15) -0.0089(16)
C19 0.0515(19) 0.0511(19) 0.0435(18) 0.0116(15) -0.0143(15) -0.0141(16)
C20 0.0436(19) 0.089(3) 0.052(2) 0.0067(19) -0.0085(16) 0.0029(19)
C021 0.0448(16) 0.0372(14) 0.0324(15) 0.0077(12) -0.0133(13) -0.0053(13)
C21 0.045(2) 0.113(4) 0.051(2) 0.022(2) -0.0080(17) -0.008(2)
C22 0.062(2) 0.085(3) 0.057(2) 0.018(2) -0.018(2) -0.018(2)
C23 0.059(2) 0.072(2) 0.049(2) 0.0085(18) -0.0148(18) -0.0075(19)
C24 0.0411(16) 0.066(2) 0.0394(17) 0.0024(15) -0.0141(13) -0.0043(15)
N1 0.0356(14) 0.0699(19) 0.0462(15) 0.0033(13) -0.0074(12) 0.0035(13)
O1 0.0465(14) 0.0706(16) 0.0673(17) -0.0057(13) -0.0084(12) -0.0052(12)
O2 0.0787(19) 0.0902(19) 0.0426(15) 0.0007(13) -0.0151(13) -0.0040(15)
O1W 0.103(5) 0.194(8) 0.067(4) -0.001(5) 0.026(4) -0.030(6)
O3 0.0601(15) 0.0542(14) 0.0687(17) 0.0026(11) 0.0014(13) -0.0168(12)
O2W 0.174(9) 0.121(7) 0.159(8) 0.035(6) -0.012(7) 0.031(6)
Zn1 0.0431(3) 0.0613(4) 0.0575(4) 0.000 -0.0113(3) 0.000
O3W 0.257(11) 0.60(2) 0.49(2) 0.092(18) -0.239(14) -0.076(13)

loop_
_atom_type_symbol
_atom_type_description
_atom_type_scat_dispersion_real
_atom_type_scat_dispersion_imag
_atom_type_scat_source
C C 0.0033 0.0016 'International Tables Vol C Tables 4.2.6.8 and 6.1.1.4'
H H 0.0000 0.0000 'International Tables Vol C Tables 4.2.6.8 and 6.1.1.4'
N N 0.0061 0.0033 'International Tables Vol C Tables 4.2.6.8 and 6.1.1.4'
O O 0.0106 0.0060 'International Tables Vol C Tables 4.2.6.8 and 6.1.1.4'
Zn Zn 0.2839 1.4301 'International Tables Vol C Tables 4.2.6.8 and 6.1.1.4'

loop_
_geom_angle_atom_site_label_1
_geom_angle_atom_site_label_2
_geom_angle_atom_site_label_3
_geom_angle
_geom_angle_site_symmetry_1
_geom_angle_site_symmetry_3
O2 C1 O1 121.6(3) . .
O2 C1 C2 122.5(4) . .
O1 C1 C2 115.9(3) . .
O2 C1 Zn1 73.0(2) . .
O1 C1 Zn1 48.78(16) . .
C2 C1 Zn1 164.1(3) . .
C3 C2 C1 114.3(3) . .
C4 C3 C2 114.5(3) . .
O3 C4 C5 121.6(3) . .
O3 C4 C3 119.4(3) . .
C5 C4 C3 118.9(3) . .
C7 C5 C021 118.6(3) . .
C7 C5 C4 118.2(3) . .
C021 C5 C4 123.2(3) . .
C8 C6 C7 120.8(3) . .
C6 C7 C5 122.4(3) . .
C6 C8 C9 118.5(3) . .
C6 C8 C19 122.6(3) . .
C9 C8 C19 118.9(3) . .
C021 C9 C8 120.6(3) . .
C021 C9 C10 120.9(3) . .
C8 C9 C10 118.5(3) . .
C17 C10 C11 119.4(3) . .
C17 C10 C9 120.9(3) . .
C11 C10 C9 119.7(3) . .
C14 C11 C12 122.8(3) . .
C14 C11 C10 118.9(3) . .
C12 C11 C10 118.3(3) . .
C13 C12 C11 122.7(3) . .
C12 C13 C021 121.2(3) . .
C15 C14 C11 120.5(3) . .
C16 C15 C14 120.8(3) . .
C15 C16 C17 121.1(3) . .
C16 C17 C10 119.2(3) . .
C16 C17 C18 122.1(3) . .
C10 C17 C18 118.7(3) . .
C19 C18 C17 120.5(3) . .
C18 C19 C8 122.5(3) . .
N1 C20 C21 121.4(4) . .
C5 C021 C9 118.9(3) . .
C5 C021 C13 123.9(3) . .
C9 C021 C13 117.2(3) . .
C22 C21 C20 118.7(4) . .
C21 C22 C23 120.0(4) . .
C22 C23 C24 118.7(4) . .
N1 C24 C23 121.4(3) . .
N1 C24 C24 115.75(19) . 2
C23 C24 C24 122.8(2) . 2
C20 N1 C24 119.9(3) . .
C20 N1 Zn1 125.3(3) . .
C24 N1 Zn1 114.8(2) . .
C1 O1 Zn1 101.8(2) . .
O1 Zn1 O1 138.08(16) . 2
O1 Zn1 N1 108.18(10) . 2
O1 Zn1 N1 103.94(11) 2 2
O1 Zn1 N1 103.94(11) . .
O1 Zn1 N1 108.18(10) 2 .
N1 Zn1 N1 78.81(16) 2 .
O1 Zn1 C1 29.40(11) . .
O1 Zn1 C1 120.34(11) 2 .
N1 Zn1 C1 98.25(10) 2 .
N1 Zn1 C1 130.33(11) . .
O1 Zn1 C1 120.34(11) . 2
O1 Zn1 C1 29.40(11) 2 2
N1 Zn1 C1 130.33(11) 2 2
N1 Zn1 C1 98.25(10) . 2
C1 Zn1 C1 118.46(15) . 2

loop_
_geom_bond_atom_site_label_1
_geom_bond_atom_site_label_2
_geom_bond_distance
_geom_bond_site_symmetry_2
C1 O2 1.225(4) .
C1 O1 1.288(5) .
C1 C2 1.519(5) .
C1 Zn1 2.567(4) .
C2 C3 1.513(5) .
C3 C4 1.512(5) .
C4 O3 1.223(4) .
C4 C5 1.495(5) .
C5 C7 1.393(4) .
C5 C021 1.416(4) .
C6 C8 1.381(5) .
C6 C7 1.383(5) .
C8 C9 1.427(4) .
C8 C19 1.439(5) .
C9 C021 1.423(4) .
C9 C10 1.430(4) .
C10 C17 1.424(4) .
C10 C11 1.427(4) .
C11 C14 1.405(5) .
C11 C12 1.416(4) .
C12 C13 1.346(4) .
C13 C021 1.457(4) .
C14 C15 1.385(5) .
C15 C16 1.380(5) .
C16 C17 1.390(5) .
C17 C18 1.441(5) .
C18 C19 1.339(5) .
C20 N1 1.334(5) .
C20 C21 1.392(5) .
C21 C22 1.368(6) .
C22 C23 1.375(6) .
C23 C24 1.386(5) .
C24 N1 1.336(4) .
C24 C24 1.494(7) 2
N1 Zn1 2.093(3) .
O1 Zn1 1.973(3) .
Zn1 O1 1.973(3) 2
Zn1 N1 2.093(3) 2
Zn1 C1 2.567(4) 2
